data_7129554
loop_
_publ_author_name
'Zhang, Huaxing'
'Guo, Qiang'
'Cheng, Hu'
'Ran, Chunhao'
'Wu, Di'
'Lan, Jingbo'

_publ_section_title
;
 An umpolung strategy for rapid access to thermally activated delayed
 fluorescence (TADF) materials based on phenazine
;
_journal_name_full 'Chemical Communications'
_journal_paper_doi 10.1039/D1CC06705B
_journal_year 2022
_chemical_formula_moiety 'C24 H15 N3 S'
_chemical_formula_sum 'C24 H15 N3 S'
_chemical_formula_weight 377.45
_space_group_crystal_system monoclinic
_space_group_IT_number 14
_space_group_name_Hall '-P 2ybc'
_space_group_name_H-M_alt 'P 1 21/c 1'
_atom_sites_solution_hydrogens geom
_atom_sites_solution_primary direct
_audit_creation_date 2019-06-17
_audit_creation_method
;
Olex2 1.2
(compiled 2016.02.19 svn.r3266 for OlexSys, GUI svn.r5155)
;
_audit_update_record
;
2020-11-01 deposited with the CCDC.	2021-12-24 downloaded from the CCDC.
;
_cell_angle_alpha 90
_cell_angle_beta 113.281(4)
_cell_angle_gamma 90
_cell_formula_units_Z 4
_cell_length_a 10.2292(3)
_cell_length_b 16.3951(5)
_cell_length_c 11.6492(3)
_cell_measurement_reflns_used 3413
_cell_measurement_temperature 295.7(2)
_cell_measurement_theta_max 71.3450
_cell_measurement_theta_min 4.9010
_cell_volume 1794.60(10)
_computing_cell_refinement 'CrysAlisPro 1.171.39.46e (Rigaku OD, 2018)'
_computing_data_collection 'CrysAlisPro 1.171.39.46e (Rigaku OD, 2018)'
_computing_data_reduction 'CrysAlisPro 1.171.39.46e (Rigaku OD, 2018)'
_computing_molecular_graphics 'Olex2 (Dolomanov et al., 2009)'
_computing_publication_material 'Olex2 (Dolomanov et al., 2009)'
_computing_structure_refinement 'ShelXL (Sheldrick, 2015)'
_computing_structure_solution 'ShelXT (Sheldrick, 2015)'
_diffrn_ambient_environment air
_diffrn_ambient_temperature 295.7(2)
_diffrn_detector 'CCD plate'
_diffrn_detector_area_resol_mean 15.9595
_diffrn_detector_type EosS2
_diffrn_measured_fraction_theta_full 0.986
_diffrn_measured_fraction_theta_max 0.962
_diffrn_measurement_details
;
List of Runs (angles in degrees, time in seconds):

  # Type    Start    End  Width  t~exp~   \w     \q     \k     \f   Frames
#--------------------------------------------------------------------------
  1  \w   -105.00 -17.00   1.00    2.37    --  -36.29 -38.00  90.00   88
  2  \w   -105.00 -17.00   1.00    2.37    --  -36.29 -38.00 -30.00   88
  3  \w      1.00  75.00   1.00    2.37    --   36.29 -99.00 -60.00   74
  4  \w      1.00  75.00   1.00    2.37    --   36.29 -99.00-180.00   74
  5  \w     17.00 105.00   1.00    2.37    --   36.29  38.00 -60.00   88
  6  \w     37.00 109.00   1.00    9.50    --  106.21 -94.00   0.00   72
  7  \w     36.00 128.00   1.00    9.50    --  106.21 -30.00  30.00   92
  8  \w     89.00 175.00   1.00    9.50    --  106.21  45.00 120.00   86
  9  \w     37.00 109.00   1.00    9.50    --  106.21 -94.00 120.00   72
 10  \w     89.00 175.00   1.00    9.50    --  106.21  45.00-150.00   86
 11  \w     37.00 109.00   1.00    9.50    --  106.21 -94.00-120.00   72
 12  \w     79.00 174.00   1.00    9.50    --  106.21  77.00 -30.00   95
 13  \w     38.00  88.00   1.00    9.50    --  106.21 -45.00 -30.00   50
;
_diffrn_measurement_device 'four-circle diffractometer'
_diffrn_measurement_device_type 'New Gemini, Dual, Cu at home/near, EosS2'
_diffrn_measurement_method '\w scans'
_diffrn_orient_matrix_type 'CrysAlisPro convention (1999,Acta A55,543-557)'
_diffrn_orient_matrix_UB_11 0.1604923000
_diffrn_orient_matrix_UB_12 0.0183038000
_diffrn_orient_matrix_UB_13 0.0631776000
_diffrn_orient_matrix_UB_21 -0.0315162000
_diffrn_orient_matrix_UB_22 0.0920971000
_diffrn_orient_matrix_UB_23 -0.0176709000
_diffrn_orient_matrix_UB_31 -0.0106826000
_diffrn_orient_matrix_UB_32 0.0036389000
_diffrn_orient_matrix_UB_33 0.1281880000
_diffrn_radiation_monochromator graphite
_diffrn_radiation_probe x-ray
_diffrn_radiation_type CuK\a
_diffrn_radiation_wavelength 1.54184
_diffrn_reflns_av_R_equivalents 0.0367
_diffrn_reflns_av_unetI/netI 0.0353
_diffrn_reflns_Laue_measured_fraction_full 0.986
_diffrn_reflns_Laue_measured_fraction_max 0.962
_diffrn_reflns_limit_h_max 12
_diffrn_reflns_limit_h_min -12
_diffrn_reflns_limit_k_max 19
_diffrn_reflns_limit_k_min -19
_diffrn_reflns_limit_l_max 14
_diffrn_reflns_limit_l_min -11
_diffrn_reflns_number 8706
_diffrn_reflns_point_group_measured_fraction_full 0.986
_diffrn_reflns_point_group_measured_fraction_max 0.962
_diffrn_reflns_theta_full 67.684
_diffrn_reflns_theta_max 71.561
_diffrn_reflns_theta_min 4.706
_diffrn_source 'fine-focus sealed X-ray tube'
_diffrn_source_type 'Enhance (Cu) X-ray Source'
_exptl_absorpt_coefficient_mu 1.707
_exptl_absorpt_correction_T_max 1.00000
_exptl_absorpt_correction_T_min 0.62411
_exptl_absorpt_correction_type multi-scan
_exptl_absorpt_process_details
;
CrysAlisPro 1.171.39.46e (Rigaku Oxford Diffraction, 2018)
Empirical absorption correction using spherical harmonics,
 implemented in SCALE3 ABSPACK scaling algorithm.
;
_exptl_crystal_colour 'clear yellowish yellow'
_exptl_crystal_colour_lustre clear
_exptl_crystal_colour_modifier yellowish
_exptl_crystal_colour_primary yellow
_exptl_crystal_density_diffrn 1.397
_exptl_crystal_description plate
_exptl_crystal_F_000 784
_exptl_crystal_size_max 0.6
_exptl_crystal_size_mid 0.4
_exptl_crystal_size_min 0.1
_refine_diff_density_max 0.266
_refine_diff_density_min -0.418
_refine_diff_density_rms 0.080
_refine_ls_extinction_method none
_refine_ls_goodness_of_fit_ref 1.035
_refine_ls_hydrogen_treatment constr
_refine_ls_matrix_type full
_refine_ls_number_parameters 253
_refine_ls_number_reflns 3377
_refine_ls_number_restraints 0
_refine_ls_restrained_S_all 1.035
_refine_ls_R_factor_all 0.0680
_refine_ls_R_factor_gt 0.0628
_refine_ls_shift/su_max 0.001
_refine_ls_shift/su_mean 0.000
_refine_ls_structure_factor_coef Fsqd
_refine_ls_weighting_details 'w=1/[\s^2^(Fo^2^)+(0.1243P)^2^+0.2338P] where P=(Fo^2^+2Fc^2^)/3'
_refine_ls_weighting_scheme calc
_refine_ls_wR_factor_gt 0.1660
_refine_ls_wR_factor_ref 0.1770
_reflns_Friedel_coverage 0.000
_reflns_number_gt 2957
_reflns_number_total 3377
_reflns_threshold_expression 'I > 2\s(I)'
_cod_data_source_file d1cc06705b2.cif
_cod_data_source_block yjs-zhx-41-3
_cod_database_code 7129554
_shelx_space_group_comment
;
The symmetry employed for this shelxl refinement is uniquely defined
by the following loop, which should always be used as a source of
symmetry information in preference to the above space-group names.
They are only intended as comments.
;
_reflns_odcompleteness_completeness 98.77
_reflns_odcompleteness_iscentric 1
_reflns_odcompleteness_theta 66.97
_olex2_refinement_description
;
1. Fixed Uiso
 At 1.2 times of:
  All C(H) groups
2.a Aromatic/amide H refined with riding coordinates:
 C00A(H00A), C00D(H00D), C00E(H00E), C00G(H00G), C00H(H00H), C00I(H00I),
 C00J(H00J), C00K(H00K), C00L(H00L), C00N(H00N), C00O(H00O), C00P(H00P),
 C00Q(H00Q), C00R(H00R), C00S(H00S)
;
_shelx_shelxl_version_number 2014/7
_olex2_date_sample_data_collection 2019-06-17
_olex2_submission_special_instructions 'No special instructions were received'
_oxdiff_exptl_absorpt_empirical_details
;
Empirical correction (ABSPACK) includes:
- Absorption correction using spherical harmonics
- Frame scaling
- Detector area scaling
;
_oxdiff_exptl_absorpt_empirical_full_max 1.483
_oxdiff_exptl_absorpt_empirical_full_min 0.775

loop_
_space_group_symop_operation_xyz
'x, y, z'
'-x, y+1/2, -z+1/2'
'-x, -y, -z'
'x, -y-1/2, z-1/2'

loop_
_atom_site_label
_atom_site_type_symbol
_atom_site_fract_x
_atom_site_fract_y
_atom_site_fract_z
_atom_site_U_iso_or_equiv
_atom_site_adp_type
_atom_site_occupancy
_atom_site_site_symmetry_order
_atom_site_calc_flag
_atom_site_refinement_flags_posn
_atom_site_refinement_flags_adp
_atom_site_refinement_flags_occupancy
_atom_site_disorder_assembly
_atom_site_disorder_group
S001 S 0.30172(6) 0.58798(4) -0.08245(5) 0.0579(2) Uani 1 1 d . . . . .
N002 N 0.43826(16) 0.68182(11) 0.15059(15) 0.0438(4) Uani 1 1 d . . . . .
N003 N 0.79894(17) 0.54838(11) 0.49617(15) 0.0449(4) Uani 1 1 d . . . . .
N004 N 0.62995(18) 0.56410(10) 0.63844(15) 0.0418(4) Uani 1 1 d . . . . .
C005 C 0.67011(19) 0.58313(11) 0.44855(17) 0.0385(4) Uani 1 1 d . . . . .
C006 C 0.29505(19) 0.70708(13) 0.08000(17) 0.0421(4) Uani 1 1 d . . . . .
C007 C 0.58544(19) 0.59121(11) 0.52081(17) 0.0367(4) Uani 1 1 d . . . . .
C008 C 0.48787(19) 0.65100(11) 0.27213(16) 0.0378(4) Uani 1 1 d . . . . .
C009 C 0.7583(2) 0.52746(11) 0.68541(17) 0.0407(4) Uani 1 1 d . . . . .
C00A C 0.61792(19) 0.61270(13) 0.32437(17) 0.0417(4) Uani 1 1 d . . . . .
H00A H 0.6724 0.6062 0.2773 0.050 Uiso 1 1 calc R . . . .
C00B C 0.8434(2) 0.52011(12) 0.61417(17) 0.0416(4) Uani 1 1 d . . . . .
C00C C 0.52368(19) 0.67553(12) 0.07893(17) 0.0411(4) Uani 1 1 d . . . . .
C00D C 0.44967(19) 0.62878(12) 0.46313(17) 0.0402(4) Uani 1 1 d . . . . .
H00D H 0.3920 0.6336 0.5076 0.048 Uiso 1 1 calc R . . . .
C00E C 0.40266(18) 0.65767(12) 0.34457(18) 0.0400(4) Uani 1 1 d . . . . .
H00E H 0.3136 0.6823 0.3095 0.048 Uiso 1 1 calc R . . . .
C00F C 0.2194(2) 0.66841(14) -0.03361(18) 0.0476(5) Uani 1 1 d . . . . .
C00G C 0.8093(2) 0.49297(14) 0.80775(18) 0.0497(5) Uani 1 1 d . . . . .
H00G H 0.7554 0.4974 0.8557 0.060 Uiso 1 1 calc R . . . .
C00H C 0.9369(3) 0.45365(14) 0.85438(19) 0.0543(5) Uani 1 1 d . . . . .
H00H H 0.9681 0.4300 0.9333 0.065 Uiso 1 1 calc R . . . .
C00I C 0.2351(2) 0.77280(14) 0.1164(2) 0.0505(5) Uani 1 1 d . . . . .
H00I H 0.2863 0.8000 0.1908 0.061 Uiso 1 1 calc R . . . .
C00J C 0.5542(3) 0.62571(15) -0.1036(2) 0.0558(5) Uani 1 1 d . . . . .
H00J H 0.5201 0.5963 -0.1780 0.067 Uiso 1 1 calc R . . . .
C00K C 0.6528(2) 0.71629(13) 0.11526(19) 0.0456(5) Uani 1 1 d . . . . .
H00K H 0.6851 0.7480 0.1874 0.055 Uiso 1 1 calc R . . . .
C00L C 0.9779(2) 0.48065(15) 0.6675(2) 0.0529(5) Uani 1 1 d . . . . .
H00L H 1.0354 0.4769 0.6226 0.063 Uiso 1 1 calc R . . . .
C00M C 0.4738(2) 0.63180(13) -0.03173(18) 0.0459(5) Uani 1 1 d . . . . .
C00N C 0.7334(2) 0.70976(15) 0.0440(2) 0.0538(5) Uani 1 1 d . . . . .
H00N H 0.8205 0.7365 0.0689 0.065 Uiso 1 1 calc R . . . .
C00O C 0.6845(3) 0.66352(16) -0.0640(2) 0.0577(6) Uani 1 1 d . . . . .
H00O H 0.7402 0.6580 -0.1102 0.069 Uiso 1 1 calc R . . . .
C00P C 1.0224(2) 0.44830(15) 0.7846(2) 0.0559(5) Uani 1 1 d . . . . .
H00P H 1.1103 0.4224 0.8191 0.067 Uiso 1 1 calc R . . . .
C00Q C 0.0227(2) 0.7586(2) -0.0697(3) 0.0711(8) Uani 1 1 d . . . . .
H00Q H -0.0695 0.7753 -0.1189 0.085 Uiso 1 1 calc R . . . .
C00R C 0.0977(2) 0.79784(17) 0.0411(3) 0.0641(7) Uani 1 1 d . . . . .
H00R H 0.0566 0.8414 0.0659 0.077 Uiso 1 1 calc R . . . .
C00S C 0.0830(2) 0.69410(19) -0.1089(2) 0.0637(7) Uani 1 1 d . . . . .
H00S H 0.0325 0.6684 -0.1848 0.076 Uiso 1 1 calc R . . . .

loop_
_atom_site_aniso_label
_atom_site_aniso_U_11
_atom_site_aniso_U_22
_atom_site_aniso_U_33
_atom_site_aniso_U_23
_atom_site_aniso_U_13
_atom_site_aniso_U_12
S001 0.0653(4) 0.0591(4) 0.0479(4) -0.0072(2) 0.0209(3) -0.0115(2)
N002 0.0385(8) 0.0598(10) 0.0331(8) 0.0046(7) 0.0143(6) 0.0088(7)
N003 0.0425(8) 0.0558(10) 0.0373(8) 0.0097(7) 0.0168(6) 0.0076(7)
N004 0.0498(8) 0.0441(8) 0.0340(8) -0.0012(7) 0.0192(7) -0.0018(7)
C005 0.0394(9) 0.0418(9) 0.0351(9) 0.0010(7) 0.0155(7) 0.0009(7)
C006 0.0352(9) 0.0530(11) 0.0375(9) 0.0104(8) 0.0135(7) 0.0015(7)
C007 0.0437(9) 0.0364(9) 0.0313(9) -0.0038(7) 0.0162(7) -0.0034(6)
C008 0.0390(8) 0.0427(9) 0.0313(8) -0.0009(7) 0.0134(7) 0.0004(7)
C009 0.0491(10) 0.0385(9) 0.0326(8) -0.0009(7) 0.0140(7) -0.0038(7)
C00A 0.0418(9) 0.0526(11) 0.0346(9) 0.0049(8) 0.0193(7) 0.0065(8)
C00B 0.0449(9) 0.0428(10) 0.0345(9) 0.0034(8) 0.0128(7) -0.0004(7)
C00C 0.0419(9) 0.0482(10) 0.0342(9) 0.0113(8) 0.0161(7) 0.0113(7)
C00D 0.0427(9) 0.0450(10) 0.0387(9) -0.0047(8) 0.0221(7) -0.0014(7)
C00E 0.0362(8) 0.0455(10) 0.0390(9) -0.0028(8) 0.0154(7) 0.0021(7)
C00F 0.0439(9) 0.0578(12) 0.0405(10) 0.0095(9) 0.0159(8) -0.0043(8)
C00G 0.0636(12) 0.0520(11) 0.0328(9) 0.0011(8) 0.0183(9) -0.0032(9)
C00H 0.0660(12) 0.0528(12) 0.0348(10) 0.0079(9) 0.0099(9) 0.0004(9)
C00I 0.0440(10) 0.0587(12) 0.0514(11) 0.0099(10) 0.0217(9) 0.0073(8)
C00J 0.0719(13) 0.0604(13) 0.0403(10) 0.0048(10) 0.0278(10) 0.0140(11)
C00K 0.0425(9) 0.0519(11) 0.0417(10) 0.0091(8) 0.0158(8) 0.0095(8)
C00L 0.0480(10) 0.0610(13) 0.0468(11) 0.0102(10) 0.0156(9) 0.0078(9)
C00M 0.0554(10) 0.0470(10) 0.0369(9) 0.0059(8) 0.0199(8) 0.0073(8)
C00N 0.0471(10) 0.0604(13) 0.0589(13) 0.0195(10) 0.0265(9) 0.0111(9)
C00O 0.0638(13) 0.0668(14) 0.0552(12) 0.0202(11) 0.0371(11) 0.0191(11)
C00P 0.0537(11) 0.0573(13) 0.0463(11) 0.0112(10) 0.0088(9) 0.0090(9)
C00Q 0.0368(10) 0.103(2) 0.0675(15) 0.0340(15) 0.0146(10) 0.0110(11)
C00R 0.0478(11) 0.0749(15) 0.0757(16) 0.0253(13) 0.0308(11) 0.0192(10)
C00S 0.0437(11) 0.0925(19) 0.0463(12) 0.0140(12) 0.0087(9) -0.0092(11)

loop_
_atom_type_symbol
_atom_type_description
_atom_type_scat_dispersion_real
_atom_type_scat_dispersion_imag
_atom_type_scat_source
C C 0.0181 0.0091 'International Tables Vol C Tables 4.2.6.8 and 6.1.1.4'
H H 0.0000 0.0000 'International Tables Vol C Tables 4.2.6.8 and 6.1.1.4'
N N 0.0311 0.0180 'International Tables Vol C Tables 4.2.6.8 and 6.1.1.4'
S S 0.3331 0.5567 'International Tables Vol C Tables 4.2.6.8 and 6.1.1.4'

loop_
_geom_angle_atom_site_label_1
_geom_angle_atom_site_label_2
_geom_angle_atom_site_label_3
_geom_angle
_geom_angle_site_symmetry_1
_geom_angle_site_symmetry_3
_geom_angle_publ_flag
C00M S001 C00F 97.27(10) . . ?
C006 N002 C00C 114.12(15) . . ?
C008 N002 C006 124.58(16) . . ?
C008 N002 C00C 120.29(15) . . ?
C005 N003 C00B 116.71(16) . . ?
C007 N004 C009 116.52(16) . . ?
N003 C005 C007 121.38(17) . . ?
N003 C005 C00A 118.78(17) . . ?
C00A C005 C007 119.83(16) . . ?
C00F C006 N002 118.22(19) . . ?
C00I C006 N002 121.73(19) . . ?
C00I C006 C00F 119.82(18) . . ?
N004 C007 C005 122.08(17) . . ?
N004 C007 C00D 120.09(16) . . ?
C00D C007 C005 117.83(16) . . ?
N002 C008 C00E 120.41(16) . . ?
C00A C008 N002 120.92(16) . . ?
C00A C008 C00E 118.66(16) . . ?
N004 C009 C00B 121.50(17) . . ?
N004 C009 C00G 119.68(18) . . ?
C00B C009 C00G 118.79(18) . . ?
C005 C00A H00A 119.4 . . ?
C008 C00A C005 121.10(17) . . ?
C008 C00A H00A 119.4 . . ?
N003 C00B C009 121.79(17) . . ?
N003 C00B C00L 118.71(18) . . ?
C00L C00B C009 119.49(17) . . ?
C00K C00C N002 120.93(18) . . ?
C00M C00C N002 119.69(18) . . ?
C00M C00C C00K 119.29(18) . . ?
C007 C00D H00D 119.3 . . ?
C00E C00D C007 121.31(16) . . ?
C00E C00D H00D 119.3 . . ?
C008 C00E H00E 119.4 . . ?
C00D C00E C008 121.22(16) . . ?
C00D C00E H00E 119.4 . . ?
C006 C00F S001 119.12(15) . . ?
C00S C00F S001 120.60(19) . . ?
C00S C00F C006 120.3(2) . . ?
C009 C00G H00G 120.0 . . ?
C00H C00G C009 120.1(2) . . ?
C00H C00G H00G 120.0 . . ?
C00G C00H H00H 119.5 . . ?
C00G C00H C00P 120.91(18) . . ?
C00P C00H H00H 119.5 . . ?
C006 C00I H00I 120.2 . . ?
C006 C00I C00R 119.6(2) . . ?
C00R C00I H00I 120.2 . . ?
C00M C00J H00J 120.3 . . ?
C00O C00J H00J 120.3 . . ?
C00O C00J C00M 119.4(2) . . ?
C00C C00K H00K 120.0 . . ?
C00N C00K C00C 120.0(2) . . ?
C00N C00K H00K 120.0 . . ?
C00B C00L H00L 120.1 . . ?
C00P C00L C00B 119.8(2) . . ?
C00P C00L H00L 120.1 . . ?
C00C C00M S001 118.18(15) . . ?
C00C C00M C00J 120.7(2) . . ?
C00J C00M S001 121.07(17) . . ?
C00K C00N H00N 120.0 . . ?
C00O C00N C00K 120.0(2) . . ?
C00O C00N H00N 120.0 . . ?
C00J C00O C00N 120.49(19) . . ?
C00J C00O H00O 119.8 . . ?
C00N C00O H00O 119.8 . . ?
C00H C00P H00P 119.5 . . ?
C00L C00P C00H 120.9(2) . . ?
C00L C00P H00P 119.5 . . ?
C00R C00Q H00Q 119.7 . . ?
C00R C00Q C00S 120.6(2) . . ?
C00S C00Q H00Q 119.7 . . ?
C00I C00R H00R 119.9 . . ?
C00Q C00R C00I 120.3(2) . . ?
C00Q C00R H00R 119.9 . . ?
C00F C00S C00Q 119.3(2) . . ?
C00F C00S H00S 120.3 . . ?
C00Q C00S H00S 120.3 . . ?

loop_
_geom_bond_atom_site_label_1
_geom_bond_atom_site_label_2
_geom_bond_distance
_geom_bond_site_symmetry_2
_geom_bond_publ_flag
S001 C00F 1.775(2) . ?
S001 C00M 1.773(2) . ?
N002 C006 1.429(2) . ?
N002 C008 1.396(2) . ?
N002 C00C 1.431(2) . ?
N003 C005 1.338(2) . ?
N003 C00B 1.348(2) . ?
N004 C007 1.338(2) . ?
N004 C009 1.348(3) . ?
C005 C007 1.433(3) . ?
C005 C00A 1.415(3) . ?
C006 C00F 1.394(3) . ?
C006 C00I 1.387(3) . ?
C007 C00D 1.422(3) . ?
C008 C00A 1.376(3) . ?
C008 C00E 1.437(3) . ?
C009 C00B 1.426(3) . ?
C009 C00G 1.427(3) . ?
C00A H00A 0.9300 . ?
C00B C00L 1.422(3) . ?
C00C C00K 1.388(3) . ?
C00C C00M 1.384(3) . ?
C00D H00D 0.9300 . ?
C00D C00E 1.356(3) . ?
C00E H00E 0.9300 . ?
C00F C00S 1.388(3) . ?
C00G H00G 0.9300 . ?
C00G C00H 1.361(3) . ?
C00H H00H 0.9300 . ?
C00H C00P 1.413(3) . ?
C00I H00I 0.9300 . ?
C00I C00R 1.392(3) . ?
C00J H00J 0.9300 . ?
C00J C00M 1.390(3) . ?
C00J C00O 1.374(4) . ?
C00K H00K 0.9300 . ?
C00K C00N 1.387(3) . ?
C00L H00L 0.9300 . ?
C00L C00P 1.364(3) . ?
C00N H00N 0.9300 . ?
C00N C00O 1.382(4) . ?
C00O H00O 0.9300 . ?
C00P H00P 0.9300 . ?
C00Q H00Q 0.9300 . ?
C00Q C00R 1.373(4) . ?
C00Q C00S 1.389(4) . ?
C00R H00R 0.9300 . ?
C00S H00S 0.9300 . ?
